data_9005336
loop_
_publ_author_name
'Redhammer, G. J.'

_publ_section_title
;
 Mossbauer spectroscopy and Rietveld refinement on synthetic
 ferri-Tschermak's molecule CaFe3+(Fe3+Si)O6 substituted diopside
 Sample: fts10/#3
;
_journal_name_full 'European Journal of Mineralogy'
_journal_page_first 439
_journal_page_last 452
_journal_volume 10
_journal_year 1998
_chemical_formula_sum 'Ca Fe0.194 Mg0.906 O6 Si1.9'
_chemical_name_mineral Diopside-ferrian
_space_group_IT_number 15
_symmetry_space_group_name_Hall '-C 2yc'
_symmetry_space_group_name_H-M 'C 1 2/c 1'
_cell_angle_alpha 90
_cell_angle_beta 105.886
_cell_angle_gamma 90
_cell_length_a 9.7578
_cell_length_b 8.9226
_cell_length_c 5.2639
_cell_formula_units_Z 4
_cell_volume 440.798
_database_code_amcsd 0006721
_exptl_crystal_density_diffrn 3.350
_cod_original_formula_sum 'Ca Mg.906 Fe.194 Si1.9 O6'
_cod_database_code 9005336

loop_
_space_group_symop_operation_xyz
x,y,z
1/2+x,1/2+y,z
x,-y,1/2+z
1/2+x,1/2-y,1/2+z
-x,y,1/2-z
1/2-x,1/2+y,1/2-z
-x,-y,-z
1/2-x,1/2-y,-z

loop_
_atom_site_label
_atom_site_fract_x
_atom_site_fract_y
_atom_site_fract_z
_atom_site_occupancy
_atom_site_U_iso_or_equiv
CaM2 0.00000 0.30170 0.25000 1.00000 0.00659
MgM1 0.00000 0.90820 0.25000 0.90600 0.00519
FeM1 0.00000 0.90820 0.25000 0.09400 0.00519
SiT 0.28590 0.09380 0.22820 0.95000 0.00583
FeT 0.28590 0.09380 0.22820 0.05000 0.00583
O1 0.11690 0.08760 0.14230 1.00000 0.00355
O2 0.36170 0.24940 0.32020 1.00000 0.00633
O3 0.35110 0.01870 0.99660 1.00000 0.00760

loop_
_cod_related_entry_id
_cod_related_entry_database
_cod_related_entry_code
1 AMCSD 0006721
